data_9000518
loop_
_publ_author_name
'Kossiakoff, A. A.'
'Leavens, P. B.'

_publ_section_title
;
 The crystal structure of eakerite, a calcium-tin silicate
 Note: z-coordinate of Si2 altered
;
_journal_name_full 'American Mineralogist'
_journal_page_first 956
_journal_page_last 962
_journal_volume 61
_journal_year 1976
_chemical_formula_sum 'Al2 Ca2 H6 O22 Si6 Sn'
_chemical_name_mineral Eakerite
_space_group_IT_number 14
_symmetry_space_group_name_Hall '-P 2yab'
_symmetry_space_group_name_H-M 'P 1 21/a 1'
_cell_angle_alpha 90
_cell_angle_beta 101.34
_cell_angle_gamma 90
_cell_formula_units_Z 2
_cell_length_a 15.892
_cell_length_b 7.721
_cell_length_c 7.438
_cell_volume 894.841
_database_code_amcsd 0000529
_exptl_crystal_density_diffrn 2.884
_cod_original_formula_sum 'Sn Ca2 Al2 Si6 O22 H6'
_cod_database_code 9000518

loop_
_space_group_symop_operation_xyz
x,y,z
1/2+x,1/2-y,z
1/2-x,1/2+y,-z
-x,-y,-z

loop_
_atom_site_aniso_label
_atom_site_aniso_U_11
_atom_site_aniso_U_22
_atom_site_aniso_U_33
_atom_site_aniso_U_12
_atom_site_aniso_U_13
_atom_site_aniso_U_23
Sn 0.00780 0.00820 0.00890 0.00040 0.00120 0.00270
Ca 0.00920 0.01090 0.01000 -0.00050 0.00230 -0.00050
Al 0.00550 0.00590 0.00650 0.00010 0.00140 0.00020
Si1 0.00430 0.00600 0.00620 -0.00010 0.00180 -0.00070
Si2 0.00540 0.00630 0.00550 0.00040 0.00060 0.00010
Si3 0.00370 0.00710 0.00510 0.00020 0.00110 0.00070
O1 0.00960 0.01400 0.01340 0.00210 0.00260 0.00350
O2 0.01530 0.00390 0.02370 0.00250 0.00350 -0.00070
O3 0.01110 0.01350 0.01010 -0.00110 0.00320 -0.00320
O4 0.01560 0.00960 0.00990 0.00140 0.00240 -0.00270
O5 0.00820 0.01430 0.01090 -0.00150 0.00280 -0.00240
O6 0.00860 0.01040 0.01290 0.00020 -0.00140 0.00050
O7 0.00920 0.01310 0.01330 0.00150 0.00140 0.00010
Wat8 0.01540 0.01790 0.01660 0.00100 -0.00110 -0.00120
O-H9 0.00970 0.01540 0.01220 0.00260 0.00210 0.00110
O10 0.01020 0.01910 0.00910 0.00010 0.00280 0.00010
O11 0.01100 0.01530 0.01240 0.00360 0.00290 -0.00080

loop_
_atom_site_label
_atom_site_fract_x
_atom_site_fract_y
_atom_site_fract_z
_atom_site_type_symbol
_atom_site_attached_hydrogens
Sn 0.00000 0.00000 0.00000 Sn 0
Ca 0.30050 0.31110 0.00210 Ca 0
Al 0.27080 0.02200 -0.31720 Al 0
Si1 0.45540 0.16970 0.71320 Si 0
Si2 0.16610 0.14450 0.30910 Si 0
Si3 0.49320 0.21810 0.33490 Si 0
O1 0.01970 0.19930 -0.16140 O 0
O2 0.50510 -0.01640 -0.26940 O 0
O3 0.21430 0.30830 0.23720 O 0
O4 0.12250 0.02340 0.14110 O 0
O5 0.36250 0.14480 -0.23160 O 0
O6 0.44700 0.33400 0.16450 O 0
O7 0.23620 0.03490 0.44880 O 0
Wat8 0.31930 0.00300 0.15310 O 2
O-H9 0.20170 0.10310 -0.18110 O 1
O10 0.43970 0.22810 0.49770 O 0
O11 0.09220 0.22160 0.41240 O 0

loop_
_cod_changelog_entry_id
_cod_changelog_entry_author
_cod_changelog_entry_date
_cod_changelog_entry_text
1
;cod-tools version 3.8.0
Id: cif_guess_AMCSD_atom_types 9574 2023-05-10 09:00:05Z saulius
;
2023-05-10T18:46:21+03:00
;Derived atom types and hydrogen counts
from atom names that follow the AMCSD naming convention
(Wat == water, O-H == hydroxyl).
;
2
;cod-tools version 3.10.1
Id: cif_fix_AMCSD_aniso_labels 10200 2024-08-01 14:09:44Z saulius
;
2024-08-02T12:19:44+03:00
;Changed the following '_atom_site_aniso_label' values:
'OH9' -> 'O-H9'
;

loop_
_cod_related_entry_id
_cod_related_entry_database
_cod_related_entry_code
1 AMCSD 0000529
